data_1506858
loop_
_publ_author_name
'Englert, Brian C.'
'Smith, Mark D.'
'Hardcastle, Kenneth I.'
'Bunz, Uwe H. F.'

_publ_section_title
;
 Jacketed Poly(p-phenyleneethynylene)s:&#x00A0; Nonaggregating Conjugated
 Polymers as Blue-Emitting Rods
;
_journal_issue 22
_journal_name_full Macromolecules
_journal_page_first 8212
_journal_paper_doi 10.1021/ma048535q
_journal_volume 37
_journal_year 2004
_chemical_formula_moiety 'C18 H20 I2 O2'
_chemical_formula_sum 'C18 H20 I2 O2'
_chemical_formula_weight 522.14
_chemical_name_systematic
; 
 ? 
;
_space_group_IT_number 61
_symmetry_cell_setting orthorhombic
_symmetry_space_group_name_Hall '-P 2ac 2ab'
_symmetry_space_group_name_H-M 'P b c a'
_atom_sites_solution_hydrogens geom
_atom_sites_solution_primary direct
_atom_sites_solution_secondary difmap
_audit_creation_method SHELXL-97
_cell_angle_alpha 90.00
_cell_angle_beta 90.00
_cell_angle_gamma 90.00
_cell_formula_units_Z 4
_cell_length_a 8.0944(4)
_cell_length_b 13.7017(6)
_cell_length_c 16.9431(8)
_cell_measurement_reflns_used 9426
_cell_measurement_temperature 150(2)
_cell_measurement_theta_max 27.126
_cell_measurement_theta_min 2.404
_cell_volume 1879.11(15)
_computing_cell_refinement 'SAINT+ NT V6.22 (Bruker, 2001)'
_computing_data_collection 'SMART NT V5.628 (Bruker, 2001)'
_computing_data_reduction 'SAINT+ NT V6.22'
_computing_molecular_graphics 'SHELXTL V6.1 (Sheldrick, 2000)'
_computing_publication_material 'SHELXTL V6.1'
_computing_structure_refinement 'SHELXL-97 (Sheldrick, 1997)'
_computing_structure_solution 'SHELXS-97 (Sheldrick, 1990)'
_diffrn_ambient_temperature 150(2)
_diffrn_measured_fraction_theta_full 0.997
_diffrn_measured_fraction_theta_max 0.997
_diffrn_measurement_device_type 'Bruker SMART APEX CCD diffractometer'
_diffrn_measurement_method 'omega scans'
_diffrn_radiation_monochromator graphite
_diffrn_radiation_source 'fine-focus sealed tube'
_diffrn_radiation_type MoK\a
_diffrn_radiation_wavelength 0.71073
_diffrn_reflns_av_R_equivalents 0.0279
_diffrn_reflns_av_sigmaI/netI 0.0213
_diffrn_reflns_limit_h_max 10
_diffrn_reflns_limit_h_min -8
_diffrn_reflns_limit_k_max 16
_diffrn_reflns_limit_k_min -17
_diffrn_reflns_limit_l_max 21
_diffrn_reflns_limit_l_min -21
_diffrn_reflns_number 11439
_diffrn_reflns_theta_full 27.13
_diffrn_reflns_theta_max 27.13
_diffrn_reflns_theta_min 2.40
_diffrn_standards_decay_% none
_exptl_absorpt_coefficient_mu 3.351
_exptl_absorpt_correction_T_max 1.0000
_exptl_absorpt_correction_T_min 0.6576
_exptl_absorpt_correction_type multi-scan
_exptl_absorpt_process_details 'SADABS (Bruker, 2001)'
_exptl_crystal_colour colorless
_exptl_crystal_density_diffrn 1.846
_exptl_crystal_density_method 'not measured'
_exptl_crystal_description plate
_exptl_crystal_F_000 1000
_exptl_crystal_size_max 0.36
_exptl_crystal_size_mid 0.26
_exptl_crystal_size_min 0.12
_refine_diff_density_max 0.566
_refine_diff_density_min -0.745
_refine_diff_density_rms 0.097
_refine_ls_extinction_coef 0.0025(2)
_refine_ls_extinction_expression Fc^*^=kFc[1+0.001xFc^2^\l^3^/sin(2\q)]^-1/4^
_refine_ls_extinction_method SHELXL
_refine_ls_goodness_of_fit_ref 1.115
_refine_ls_hydrogen_treatment refU
_refine_ls_matrix_type full
_refine_ls_number_parameters 111
_refine_ls_number_reflns 2073
_refine_ls_number_restraints 0
_refine_ls_restrained_S_all 1.115
_refine_ls_R_factor_all 0.0209
_refine_ls_R_factor_gt 0.0201
_refine_ls_shift/su_max 0.001
_refine_ls_shift/su_mean 0.000
_refine_ls_structure_factor_coef Fsqd
_refine_ls_weighting_details 'calc w=1/[\s^2^(Fo^2^)+(0.0271P)^2^+1.1782P] where P=(Fo^2^+2Fc^2^)/3'
_refine_ls_weighting_scheme calc
_refine_ls_wR_factor_gt 0.0524
_refine_ls_wR_factor_ref 0.0530
_reflns_number_gt 2000
_reflns_number_total 2073
_reflns_threshold_expression >2sigma(I)
_cod_data_source_file ma048535qsi20040716_102107.cif
_cod_data_source_block bce6s
_cod_depositor_comments
;
The following automatic conversions were performed:

'_symmetry_cell_setting' value 'Orthorhombic' changed to
'orthorhombic' according to
/home/saulius/struct/CIF-dictionaries/cif_core.dic dictionary named
'cif_core.dic' version 2.4.1 from 2010-06-29.

Automatic conversion script
Id: cif_fix_values 1715 2011-07-08 13:25:40Z adriana 
;
_cod_database_code 1506858

loop_
_symmetry_equiv_pos_as_xyz
'x, y, z'
'-x+1/2, -y, z+1/2'
'-x, y+1/2, -z+1/2'
'x+1/2, -y+1/2, -z'
'-x, -y, -z'
'x-1/2, y, -z-1/2'
'x, -y-1/2, z-1/2'
'-x-1/2, y-1/2, z'

loop_
_atom_site_label
_atom_site_type_symbol
_atom_site_fract_x
_atom_site_fract_y
_atom_site_fract_z
_atom_site_U_iso_or_equiv
_atom_site_adp_type
_atom_site_occupancy
_atom_site_symmetry_multiplicity
_atom_site_calc_flag
_atom_site_refinement_flags
I1 I 0.976343(19) 0.590874(10) 0.308784(7) 0.02307(8) Uani 1 1 d .
O1 O 0.72528(18) 0.46518(11) 0.40681(8) 0.0267(3) Uani 1 1 d .
C1 C 0.9882(2) 0.53615(15) 0.42402(12) 0.0203(4) Uani 1 1 d .
C2 C 0.8593(2) 0.47972(14) 0.45407(11) 0.0211(4) Uani 1 1 d .
C3 C 0.8728(2) 0.44363(14) 0.53072(11) 0.0207(4) Uani 1 1 d .
H3 H 0.7864 0.4049 0.5522 0.023(6) Uiso 1 1 calc R
C4 C 0.6013(3) 0.39842(15) 0.43454(12) 0.0244(4) Uani 1 1 d .
H4A H 0.5547 0.4216 0.4852 0.030(7) Uiso 1 1 calc R
H4B H 0.6500 0.3330 0.4429 0.020(6) Uiso 1 1 calc R
C5 C 0.4676(3) 0.39353(17) 0.37248(14) 0.0256(5) Uani 1 1 d .
H5A H 0.5145 0.3674 0.3228 0.031(7) Uiso 1 1 calc R
H5B H 0.4255 0.4601 0.3618 0.029(6) Uiso 1 1 calc R
C6 C 0.3253(2) 0.32854(15) 0.39950(12) 0.0233(4) Uani 1 1 d .
H6A H 0.2703 0.3588 0.4456 0.027(6) Uiso 1 1 calc R
H6B H 0.3694 0.2643 0.4161 0.026(6) Uiso 1 1 calc R
C7 C 0.1988(3) 0.31380(16) 0.33334(13) 0.0269(4) Uani 1 1 d .
H7A H 0.1512 0.3778 0.3187 0.030(7) Uiso 1 1 calc R
H7B H 0.2555 0.2871 0.2863 0.028(6) Uiso 1 1 calc R
C8 C 0.0651(3) 0.24768(17) 0.35620(13) 0.0282(4) Uani 1 1 d .
C9 C -0.0402(3) 0.1918(2) 0.37481(15) 0.0377(6) Uani 1 1 d .
H9 H -0.1244 0.1472 0.3897 0.056(9) Uiso 1 1 calc R

loop_
_atom_site_aniso_label
_atom_site_aniso_U_11
_atom_site_aniso_U_22
_atom_site_aniso_U_33
_atom_site_aniso_U_23
_atom_site_aniso_U_13
_atom_site_aniso_U_12
I1 0.02464(12) 0.02649(11) 0.01807(11) 0.00313(4) -0.00099(4) -0.00115(5)
O1 0.0232(7) 0.0316(8) 0.0253(7) 0.0082(6) -0.0057(6) -0.0084(6)
C1 0.0230(9) 0.0193(9) 0.0185(9) 0.0019(8) 0.0007(7) 0.0007(7)
C2 0.0216(9) 0.0196(9) 0.0221(9) 0.0002(7) -0.0019(8) 0.0002(7)
C3 0.0210(9) 0.0199(9) 0.0213(9) 0.0015(7) 0.0012(7) -0.0024(7)
C4 0.0227(10) 0.0258(10) 0.0247(10) 0.0041(8) -0.0022(8) -0.0054(8)
C5 0.0249(11) 0.0291(11) 0.0229(11) 0.0023(9) -0.0042(8) -0.0045(8)
C6 0.0241(10) 0.0234(10) 0.0225(9) -0.0009(7) -0.0023(8) -0.0026(8)
C7 0.0259(10) 0.0282(10) 0.0266(10) 0.0011(8) -0.0048(9) -0.0030(8)
C8 0.0238(10) 0.0360(12) 0.0249(10) -0.0056(9) -0.0058(8) 0.0001(9)
C9 0.0315(12) 0.0522(16) 0.0293(12) -0.0005(11) -0.0043(9) -0.0121(11)

loop_
_atom_type_symbol
_atom_type_description
_atom_type_scat_dispersion_real
_atom_type_scat_dispersion_imag
_atom_type_scat_source
C C 0.0033 0.0016 'International Tables Vol C Tables 4.2.6.8 and 6.1.1.4'
H H 0.0000 0.0000 'International Tables Vol C Tables 4.2.6.8 and 6.1.1.4'
O O 0.0106 0.0060 'International Tables Vol C Tables 4.2.6.8 and 6.1.1.4'
I I -0.4742 1.8119 'International Tables Vol C Tables 4.2.6.8 and 6.1.1.4'

loop_
_geom_angle_atom_site_label_1
_geom_angle_atom_site_label_2
_geom_angle_atom_site_label_3
_geom_angle
_geom_angle_site_symmetry_1
C2 O1 C4 117.19(15) .
C3 C1 C2 120.98(19) 5_766
C3 C1 I1 118.70(14) 5_766
C2 C1 I1 120.32(15) .
O1 C2 C3 123.91(18) .
O1 C2 C1 117.50(17) .
C3 C2 C1 118.56(18) .
C1 C3 C2 120.46(18) 5_766
C1 C3 H3 119.8 5_766
C2 C3 H3 119.8 .
O1 C4 C5 107.53(16) .
O1 C4 H4A 110.2 .
C5 C4 H4A 110.2 .
O1 C4 H4B 110.2 .
C5 C4 H4B 110.2 .
H4A C4 H4B 108.5 .
C4 C5 C6 110.96(18) .
C4 C5 H5A 109.4 .
C6 C5 H5A 109.4 .
C4 C5 H5B 109.4 .
C6 C5 H5B 109.4 .
H5A C5 H5B 108.0 .
C5 C6 C7 111.22(17) .
C5 C6 H6A 109.4 .
C7 C6 H6A 109.4 .
C5 C6 H6B 109.4 .
C7 C6 H6B 109.4 .
H6A C6 H6B 108.0 .
C8 C7 C6 112.48(18) .
C8 C7 H7A 109.1 .
C6 C7 H7A 109.1 .
C8 C7 H7B 109.1 .
C6 C7 H7B 109.1 .
H7A C7 H7B 107.8 .
C9 C8 C7 178.1(3) .
C8 C9 H9 180.0 .

loop_
_geom_bond_atom_site_label_1
_geom_bond_atom_site_label_2
_geom_bond_distance
_geom_bond_site_symmetry_2
I1 C1 2.094(2) .
O1 C2 1.363(2) .
O1 C4 1.437(2) .
C1 C3 1.390(3) 5_766
C1 C2 1.395(3) .
C2 C3 1.394(3) .
C3 C1 1.390(3) 5_766
C3 H3 0.9500 .
C4 C5 1.510(3) .
C4 H4A 0.9900 .
C4 H4B 0.9900 .
C5 C6 1.526(3) .
C5 H5A 0.9900 .
C5 H5B 0.9900 .
C6 C7 1.532(3) .
C6 H6A 0.9900 .
C6 H6B 0.9900 .
C7 C8 1.464(3) .
C7 H7A 0.9900 .
C7 H7B 0.9900 .
C8 C9 1.188(4) .
C9 H9 0.9500 .

loop_
_geom_torsion_atom_site_label_1
_geom_torsion_atom_site_label_2
_geom_torsion_atom_site_label_3
_geom_torsion_atom_site_label_4
_geom_torsion
_geom_torsion_site_symmetry_1
_geom_torsion_site_symmetry_4
C4 O1 C2 C3 -8.3(3) . .
C4 O1 C2 C1 173.35(18) . .
C3 C1 C2 O1 178.37(18) 5_766 .
I1 C1 C2 O1 -2.3(2) . .
C3 C1 C2 C3 -0.1(3) 5_766 .
I1 C1 C2 C3 179.20(14) . .
O1 C2 C3 C1 -178.26(18) . 5_766
C1 C2 C3 C1 0.1(3) . 5_766
C2 O1 C4 C5 -179.38(17) . .
O1 C4 C5 C6 -176.62(17) . .
C4 C5 C6 C7 -173.50(18) . .
C5 C6 C7 C8 177.06(19) . .
